data_7117583
loop_
_publ_author_name
'Rawling, M. J.'
'Storr, T. E.'
'Bawazir, W. A.'
'Cully, S. J.'
'Lewis, W.'
'Makki, M. S. I. T.'
'Strutt, I. R.'
'Jones, G.'
'Hamza, D.'
'Stockman, R. A.'

_publ_section_title
;
 Facile access to a heterocyclic, sp(3)-rich chemical scaffold via a
 tandem condensation/intramolecular nitrone-alkene [3+2] cycloaddition
 strategy.
;
_journal_issue 64
_journal_name_full 'Chemical communications (Cambridge, England)'
_journal_page_first 12867
_journal_page_last 12870
_journal_paper_doi 10.1039/c5cc05070g
_journal_volume 51
_journal_year 2015
_chemical_formula_moiety 'C24 H28 N2 O2'
_chemical_formula_sum 'C24 H28 N2 O2'
_chemical_formula_weight 376.48
_space_group_crystal_system monoclinic
_space_group_IT_number 14
_space_group_name_Hall '-P 2yn'
_space_group_name_H-M_alt 'P 1 21/n 1'
_symmetry_space_group_name_Hall '-P 2yn'
_symmetry_space_group_name_H-M 'P 1 21/n 1'
_atom_sites_solution_hydrogens mixed
_atom_sites_solution_primary iterative
_atom_sites_solution_secondary difmap
_audit_creation_date 2015-01-15
_audit_creation_method
;
Olex2 1.2
(compiled 2014.11.28 svn.r3106 for OlexSys, GUI svn.r4959)
;
_audit_update_record
;
2015-04-21 deposited with the CCDC.
2015-07-09 downloaded from the CCDC.
;
_cell_angle_alpha 90
_cell_angle_beta 94.024(7)
_cell_angle_gamma 90
_cell_formula_units_Z 4
_cell_length_a 11.8462(8)
_cell_length_b 7.6966(5)
_cell_length_c 22.1897(18)
_cell_measurement_reflns_used 3602
_cell_measurement_temperature 120.01(10)
_cell_measurement_theta_max 73.7120
_cell_measurement_theta_min 3.6830
_cell_volume 2018.2(3)
_computing_cell_refinement
;
CrysAlisPro, Agilent Technologies,
Version 1.171.37.31 (release 14-01-2014 CrysAlis171 .NET)
(compiled Jan 14 2014,18:38:05)
;
_computing_data_collection
;
CrysAlisPro, Agilent Technologies,
Version 1.171.37.31 (release 14-01-2014 CrysAlis171 .NET)
(compiled Jan 14 2014,18:38:05)
;
_computing_data_reduction
;
CrysAlisPro, Agilent Technologies,
Version 1.171.37.31 (release 14-01-2014 CrysAlis171 .NET)
(compiled Jan 14 2014,18:38:05)
;
_computing_molecular_graphics 'Olex2 (Dolomanov et al., 2009)'
_computing_publication_material 'Olex2 (Dolomanov et al., 2009)'
_computing_structure_refinement 'ShelXL (Sheldrick, 2008)'
_computing_structure_solution 'olex2.solve (Bourhis et al., 2015)'
_diffrn_ambient_environment N~2~
_diffrn_ambient_temperature 120.01(10)
_diffrn_crystal_treatment 'flash frozen in gaseous N2'
_diffrn_detector 'CCD area detector'
_diffrn_detector_area_resol_mean 10.6296
_diffrn_detector_type 'Agilent Diffraction Atlas detector'
_diffrn_measured_fraction_theta_full 0.994
_diffrn_measured_fraction_theta_max 0.962
_diffrn_measurement_details
;
  1 omega  126.00  176.00   2.0000    6.0000
omega____ theta____ kappa____ phi______ frames
    -      104.5000   30.0000  150.0000 25

  2 omega   94.00  158.00   2.0000    6.0000
omega____ theta____ kappa____ phi______ frames
    -      104.5000   61.0000    0.0000 32

  3 omega   85.00  111.00   2.0000    6.0000
omega____ theta____ kappa____ phi______ frames
    -      104.5000   30.0000  150.0000 13

  4 omega   48.00   86.00   2.0000    6.0000
omega____ theta____ kappa____ phi______ frames
    -      104.5000  -45.0000  120.0000 19

  5 omega   37.00  131.00   2.0000    6.0000
omega____ theta____ kappa____ phi______ frames
    -      104.5000  -61.0000  120.0000 47

  6 omega   82.00  172.00   2.0000    6.0000
omega____ theta____ kappa____ phi______ frames
    -      104.5000   61.0000  -90.0000 45

  7 omega   72.00   98.00   2.0000    6.0000
omega____ theta____ kappa____ phi______ frames
    -      104.5000  -45.0000 -150.0000 13

  8 omega   55.00   89.00   2.0000    6.0000
omega____ theta____ kappa____ phi______ frames
    -      104.5000  -30.0000 -120.0000 17

  9 omega   38.00   64.00   2.0000    6.0000
omega____ theta____ kappa____ phi______ frames
    -      104.5000  -30.0000  -90.0000 13

 10 omega   18.00  100.00   2.0000    2.0000
omega____ theta____ kappa____ phi______ frames
    -       41.6804   57.0000 -150.0000 41

 11 omega  -14.00   12.00   2.0000    2.0000
omega____ theta____ kappa____ phi______ frames
    -      -38.5000   38.0000  -60.0000 13

 12 omega  -28.00   72.00   2.0000    2.0000
omega____ theta____ kappa____ phi______ frames
    -       41.6804  -77.0000   60.0000 50
;
_diffrn_measurement_device '\k-geometry diffractometer'
_diffrn_measurement_device_type 'GV1000, Atlas'
_diffrn_measurement_method '\w scans'
_diffrn_measurement_specimen_support 'MiTeGen micromount'
_diffrn_orient_matrix_UB_11 0.0457625000
_diffrn_orient_matrix_UB_12 -0.1690816000
_diffrn_orient_matrix_UB_13 -0.0261868000
_diffrn_orient_matrix_UB_21 0.0959773000
_diffrn_orient_matrix_UB_22 -0.0034468000
_diffrn_orient_matrix_UB_23 0.0506121000
_diffrn_orient_matrix_UB_31 -0.0754382000
_diffrn_orient_matrix_UB_32 -0.1066934000
_diffrn_orient_matrix_UB_33 0.0400755000
_diffrn_radiation_collimation 'focusing mirrors'
_diffrn_radiation_monochromator mirror
_diffrn_radiation_probe x-ray
_diffrn_radiation_type CuK\a
_diffrn_radiation_wavelength 1.54184
_diffrn_reflns_av_R_equivalents 0.0219
_diffrn_reflns_av_unetI/netI 0.0259
_diffrn_reflns_laue_measured_fraction_full 0.994
_diffrn_reflns_laue_measured_fraction_max 0.962
_diffrn_reflns_limit_h_max 14
_diffrn_reflns_limit_h_min -14
_diffrn_reflns_limit_k_max 9
_diffrn_reflns_limit_k_min -9
_diffrn_reflns_limit_l_max 27
_diffrn_reflns_limit_l_min -26
_diffrn_reflns_number 8087
_diffrn_reflns_point_group_measured_fraction_full 0.994
_diffrn_reflns_point_group_measured_fraction_max 0.962
_diffrn_reflns_theta_full 67.684
_diffrn_reflns_theta_max 74.127
_diffrn_reflns_theta_min 4.363
_diffrn_source 'microfocus sealed tube'
_diffrn_source_target Cu
_diffrn_source_type 'Agilent Diffraction microfocus tube'
_exptl_absorpt_coefficient_mu 0.620
_exptl_absorpt_correction_T_max 0.958
_exptl_absorpt_correction_T_min 0.861
_exptl_absorpt_correction_type gaussian
_exptl_absorpt_process_details
;
CrysAlisPro, Agilent Technologies,
Version 1.171.37.31 (release 14-01-2014 CrysAlis171 .NET)
(compiled Jan 14 2014,18:38:05)
Numerical absorption correction based on gaussian integration over
            a multifaceted crystal model
Empirical absorption correction using spherical harmonics,
 implemented in SCALE3 ABSPACK scaling algorithm.
;
_exptl_crystal_colour 'clear colourless'
_exptl_crystal_colour_lustre clear
_exptl_crystal_colour_primary colourless
_exptl_crystal_density_diffrn 1.239
_exptl_crystal_description plate
_exptl_crystal_F_000 808
_exptl_crystal_size_max 0.3944
_exptl_crystal_size_mid 0.2707
_exptl_crystal_size_min 0.0743
_refine_diff_density_max 0.255
_refine_diff_density_min -0.192
_refine_diff_density_rms 0.038
_refine_ls_extinction_method none
_refine_ls_goodness_of_fit_ref 1.040
_refine_ls_hydrogen_treatment mixed
_refine_ls_matrix_type full
_refine_ls_number_parameters 256
_refine_ls_number_reflns 3961
_refine_ls_number_restraints 0
_refine_ls_restrained_S_all 1.040
_refine_ls_R_factor_all 0.0423
_refine_ls_R_factor_gt 0.0374
_refine_ls_shift/su_max 0.001
_refine_ls_shift/su_mean 0.000
_refine_ls_structure_factor_coef Fsqd
_refine_ls_weighting_details 'w=1/[\s^2^(Fo^2^)+(0.0481P)^2^+0.5125P] where P=(Fo^2^+2Fc^2^)/3'
_refine_ls_weighting_scheme calc
_refine_ls_wR_factor_gt 0.0944
_refine_ls_wR_factor_ref 0.0987
_reflns_Friedel_coverage 0.000
_reflns_number_gt 3514
_reflns_number_total 3961
_reflns_threshold_expression 'I > 2\s(I)'
_cod_data_source_file c5cc05070g2.cif
_cod_data_source_block mjrrsb
_cod_database_code 7117583
_nottingham_internal_coll_name MJRRSB
_nottingham_internal_coll_number 13930
_nottingham_internal_coll_client MJR/RS
_nottingham_internal_coll_type custom
_nottingham_internal_coll_frame_method 'omega scans'
_nottingham_internal_coll_frame_time '6.0000, 2.0000'
_nottingham_internal_coll_frame_width 2.0000
_nottingham_internal_coll_user pczwl
_nottingham_internal_coll_date 26/08/2014
_nottingham_internal_coll_location NOTTS
_nottingham_internal_process_date 26/08/2014
_nottingham_internal_process_user pczwl
_nottingham_internal_solution_date 26/8/2014
_nottingham_internal_solution_user pczwl
_nottingham_internal_refinement_date 26/8/2014
_nottingham_internal_refinement_user pczwl
_nottingham_internal_validation_date 15/1/2015
_nottingham_internal_validation_user pczwl
_nottingham_internal_archive_date 15/1/2015
_chemical_oxdiff_formula 'C24 H28 N2 O2'
_chemical_oxdiff_usercomment 'MJRRSB #13930 GVB-262 IN FOMBLIN FILM ON A MICROMOUNT FOR MJR/RS'
_shelx_space_group_comment
;
The symmetry employed for this shelxl refinement is uniquely defined
by the following loop, which should always be used as a source of
symmetry information in preference to the above space-group names.
They are only intended as comments.
;
_reflns_odcompleteness_completeness 99.46
_reflns_odcompleteness_iscentric 1
_reflns_odcompleteness_theta 66.97
_olex2_refinement_description
;
1. Fixed Uiso
 At 1.2 times of:
  All C(H) groups, All C(H,H) groups
 At 1.5 times of:
  All O(H) groups
2.a Ternary CH refined with riding coordinates:
 C3(H3), C9(H9), C10(H10)
2.b Secondary CH2 refined with riding coordinates:
 C2(H2A,H2B), C5(H5A,H5B), C6(H6A,H6B), C11(H11A,H11B), C12(H12A,H12B),
 C13(H13A,H13B), C22(H22A,H22B)
2.c Aromatic/amide H refined with riding coordinates:
 C15(H15), C16(H16), C17(H17), C18(H18), C19(H19), C24(H24), C25(H25),
 C26(H26), C27(H27), C28(H28)
;
_shelx_shelxl_version_number 2014/7
_olex2_exptl_crystal_mounting_method 'in fomblin film on a micromount'
_olex2_submission_special_instructions 'No special instructions were received'

loop_
_space_group_symop_operation_xyz
'x, y, z'
'-x+1/2, y+1/2, -z+1/2'
'-x, -y, -z'
'x-1/2, -y-1/2, z-1/2'

loop_
_atom_site_label
_atom_site_type_symbol
_atom_site_fract_x
_atom_site_fract_y
_atom_site_fract_z
_atom_site_U_iso_or_equiv
_atom_site_adp_type
_atom_site_occupancy
_atom_site_site_symmetry_order
_atom_site_calc_flag
_atom_site_refinement_flags_posn
N1 N 0.40623(8) 1.11620(13) 0.63240(4) 0.0211(2) Uani 1 1 d .
C2 C 0.36269(9) 0.99040(15) 0.67431(5) 0.0208(2) Uani 1 1 d .
H2A H 0.3788 1.0326 0.7162 0.025 Uiso 1 1 calc R
H2B H 0.4029 0.8786 0.6704 0.025 Uiso 1 1 calc R
C3 C 0.23563(9) 0.95971(15) 0.66311(5) 0.0192(2) Uani 1 1 d .
H3 H 0.1919 1.0656 0.6733 0.023 Uiso 1 1 calc R
C4 C 0.20754(9) 0.90531(14) 0.59706(5) 0.0180(2) Uani 1 1 d .
C5 C 0.26624(9) 1.01962(15) 0.55215(5) 0.0204(2) Uani 1 1 d .
H5A H 0.2588 0.9646 0.5117 0.024 Uiso 1 1 calc R
H5B H 0.2279 1.1339 0.5491 0.024 Uiso 1 1 calc R
C6 C 0.39134(10) 1.04712(15) 0.57078(5) 0.0222(2) Uani 1 1 d .
H6A H 0.4321 0.9352 0.5686 0.027 Uiso 1 1 calc R
H6B H 0.4241 1.1293 0.5425 0.027 Uiso 1 1 calc R
N7 N 0.08309(8) 0.90340(12) 0.58203(4) 0.0182(2) Uani 1 1 d .
C8 C 0.04440(10) 0.75447(15) 0.55708(5) 0.0207(2) Uani 1 1 d .
C9 C 0.14443(10) 0.63508(15) 0.55010(5) 0.0234(2) Uani 1 1 d .
H9 H 0.1700 0.6487 0.5084 0.028 Uiso 1 1 calc R
C10 C 0.23579(10) 0.70896(15) 0.59523(5) 0.0219(2) Uani 1 1 d .
H10 H 0.3129 0.6898 0.5809 0.026 Uiso 1 1 calc R
C11 C 0.19952(10) 0.80227(16) 0.69932(5) 0.0243(3) Uani 1 1 d .
H11A H 0.1173 0.8057 0.7047 0.029 Uiso 1 1 calc R
H11B H 0.2411 0.7988 0.7396 0.029 Uiso 1 1 calc R
C12 C 0.22971(11) 0.64366(16) 0.66108(6) 0.0279(3) Uani 1 1 d .
H12A H 0.1711 0.5525 0.6629 0.033 Uiso 1 1 calc R
H12B H 0.3035 0.5944 0.6763 0.033 Uiso 1 1 calc R
C13 C 0.52567(10) 1.14975(16) 0.64981(6) 0.0253(3) Uani 1 1 d .
H13A H 0.5697 1.0443 0.6413 0.030 Uiso 1 1 calc R
H13B H 0.5341 1.1703 0.6939 0.030 Uiso 1 1 calc R
C14 C 0.57615(10) 1.30222(15) 0.61831(5) 0.0226(2) Uani 1 1 d .
C15 C 0.51032(11) 1.43566(16) 0.59289(6) 0.0267(3) Uani 1 1 d .
H15 H 0.4302 1.4296 0.5928 0.032 Uiso 1 1 calc R
C16 C 0.56097(11) 1.57810(17) 0.56750(6) 0.0301(3) Uani 1 1 d .
H16 H 0.5151 1.6677 0.5493 0.036 Uiso 1 1 calc R
C17 C 0.67804(11) 1.59081(17) 0.56841(6) 0.0293(3) Uani 1 1 d .
H17 H 0.7123 1.6894 0.5515 0.035 Uiso 1 1 calc R
C18 C 0.74438(11) 1.45857(18) 0.59419(6) 0.0280(3) Uani 1 1 d .
H18 H 0.8245 1.4669 0.5955 0.034 Uiso 1 1 calc R
C19 C 0.69372(10) 1.31397(17) 0.61804(5) 0.0250(3) Uani 1 1 d .
H19 H 0.7396 1.2218 0.6344 0.030 Uiso 1 1 calc R
O20 O -0.05561(7) 0.72363(12) 0.54067(4) 0.0260(2) Uani 1 1 d .
O21 O 0.12014(9) 0.45955(11) 0.55972(4) 0.0315(2) Uani 1 1 d .
H21 H 0.0950(16) 0.416(3) 0.5230(9) 0.047 Uiso 1 1 d R
C22 C 0.01009(10) 1.05415(15) 0.58706(5) 0.0208(2) Uani 1 1 d .
H22A H -0.0524 1.0474 0.5551 0.025 Uiso 1 1 calc R
H22B H 0.0543 1.1603 0.5798 0.025 Uiso 1 1 calc R
C23 C -0.04007(9) 1.07064(15) 0.64768(5) 0.0204(2) Uani 1 1 d .
C24 C -0.10128(10) 0.93510(16) 0.67101(6) 0.0253(3) Uani 1 1 d .
H24 H -0.1116 0.8300 0.6489 0.030 Uiso 1 1 calc R
C25 C -0.14746(11) 0.95283(19) 0.72662(6) 0.0310(3) Uani 1 1 d .
H25 H -0.1880 0.8590 0.7426 0.037 Uiso 1 1 calc R
C26 C -0.13458(11) 1.1064(2) 0.75867(6) 0.0336(3) Uani 1 1 d .
H26 H -0.1657 1.1180 0.7968 0.040 Uiso 1 1 calc R
C27 C -0.07614(11) 1.24285(19) 0.73495(6) 0.0318(3) Uani 1 1 d .
H27 H -0.0687 1.3495 0.7564 0.038 Uiso 1 1 calc R
C28 C -0.02809(10) 1.22477(17) 0.67978(6) 0.0255(3) Uani 1 1 d .
H28 H 0.0131 1.3185 0.6641 0.031 Uiso 1 1 calc R

loop_
_atom_site_aniso_label
_atom_site_aniso_U_11
_atom_site_aniso_U_22
_atom_site_aniso_U_33
_atom_site_aniso_U_23
_atom_site_aniso_U_13
_atom_site_aniso_U_12
N1 0.0193(5) 0.0204(5) 0.0234(5) 0.0014(4) -0.0009(4) -0.0041(4)
C2 0.0211(5) 0.0202(5) 0.0209(5) 0.0011(4) -0.0006(4) -0.0016(4)
C3 0.0197(5) 0.0194(5) 0.0183(5) 0.0004(4) 0.0008(4) -0.0022(4)
C4 0.0166(5) 0.0172(5) 0.0201(5) 0.0003(4) 0.0008(4) -0.0020(4)
C5 0.0220(5) 0.0209(5) 0.0182(5) 0.0016(4) 0.0017(4) -0.0028(4)
C6 0.0211(5) 0.0221(6) 0.0237(6) 0.0010(5) 0.0032(4) -0.0024(4)
N7 0.0185(5) 0.0178(4) 0.0183(4) -0.0003(4) 0.0008(3) -0.0022(4)
C8 0.0249(6) 0.0218(6) 0.0155(5) 0.0009(4) 0.0017(4) -0.0064(5)
C9 0.0308(6) 0.0175(5) 0.0219(5) -0.0012(4) 0.0024(4) -0.0038(5)
C10 0.0234(6) 0.0163(5) 0.0261(6) -0.0001(4) 0.0017(4) -0.0004(4)
C11 0.0252(6) 0.0259(6) 0.0214(5) 0.0048(5) -0.0002(4) -0.0041(5)
C12 0.0342(7) 0.0202(6) 0.0283(6) 0.0053(5) -0.0038(5) -0.0040(5)
C13 0.0199(6) 0.0231(6) 0.0321(6) 0.0043(5) -0.0038(5) -0.0023(5)
C14 0.0220(6) 0.0213(6) 0.0244(6) -0.0020(5) 0.0005(4) -0.0031(4)
C15 0.0227(6) 0.0231(6) 0.0344(6) 0.0005(5) 0.0025(5) -0.0006(5)
C16 0.0332(7) 0.0218(6) 0.0355(7) 0.0037(5) 0.0044(5) 0.0015(5)
C17 0.0352(7) 0.0258(6) 0.0278(6) 0.0000(5) 0.0085(5) -0.0078(5)
C18 0.0238(6) 0.0342(7) 0.0265(6) -0.0025(5) 0.0047(5) -0.0064(5)
C19 0.0221(6) 0.0276(6) 0.0251(6) -0.0003(5) 0.0002(4) -0.0005(5)
O20 0.0248(4) 0.0285(5) 0.0244(4) -0.0026(3) -0.0007(3) -0.0090(3)
O21 0.0488(6) 0.0169(4) 0.0281(5) -0.0009(3) -0.0023(4) -0.0073(4)
C22 0.0204(5) 0.0198(5) 0.0221(5) 0.0026(4) 0.0010(4) 0.0001(4)
C23 0.0161(5) 0.0228(6) 0.0222(5) 0.0015(4) -0.0003(4) 0.0019(4)
C24 0.0245(6) 0.0241(6) 0.0274(6) 0.0026(5) 0.0037(5) 0.0004(5)
C25 0.0274(6) 0.0360(7) 0.0304(6) 0.0089(6) 0.0077(5) 0.0023(5)
C26 0.0291(6) 0.0504(8) 0.0216(6) 0.0002(6) 0.0031(5) 0.0087(6)
C27 0.0255(6) 0.0390(7) 0.0302(6) -0.0120(6) -0.0032(5) 0.0027(5)
C28 0.0184(5) 0.0269(6) 0.0308(6) -0.0036(5) -0.0014(5) -0.0017(5)

loop_
_atom_type_symbol
_atom_type_description
_atom_type_scat_dispersion_real
_atom_type_scat_dispersion_imag
_atom_type_scat_source
C C 0.0181 0.0091 'International Tables Vol C Tables 4.2.6.8 and 6.1.1.4'
H H 0.0000 0.0000 'International Tables Vol C Tables 4.2.6.8 and 6.1.1.4'
N N 0.0311 0.0180 'International Tables Vol C Tables 4.2.6.8 and 6.1.1.4'
O O 0.0492 0.0322 'International Tables Vol C Tables 4.2.6.8 and 6.1.1.4'

loop_
_exptl_crystal_face_index_h
_exptl_crystal_face_index_k
_exptl_crystal_face_index_l
_exptl_crystal_face_perp_dist
_exptl_oxdiff_crystal_face_indexfrac_h
_exptl_oxdiff_crystal_face_indexfrac_k
_exptl_oxdiff_crystal_face_indexfrac_l
_exptl_oxdiff_crystal_face_x
_exptl_oxdiff_crystal_face_y
_exptl_oxdiff_crystal_face_z
-1 0 1 0.0372 -0.9994 -0.0013 1.0021 -0.0718 -0.0452 0.1157
1 0 -1 0.0372 0.9994 0.0013 -1.0021 0.0718 0.0452 -0.1157
-4 -2 5 0.1507 -3.9959 -2.0035 5.0183 0.0245 -0.1226 0.7163
-2 -2 -5 0.1244 -1.9981 -1.9975 -4.9861 0.3769 -0.4372 0.1640
2 1 -5 0.1041 1.9976 1.0028 -5.0092 0.0530 -0.0653 -0.4584
-1 0 5 0.1218 -0.9989 -0.0030 5.0022 -0.1762 0.1573 0.2761
1 1 5 0.1771 0.9994 0.9977 4.9931 -0.2537 0.3452 0.0183
0 -1 -5 0.1011 0.0001 -0.9968 -4.9952 0.2994 -0.2494 -0.0938
-1 3 -5 0.1416 -1.0025 2.9979 -5.0128 -0.4215 -0.3603 -0.4451
-2 -2 5 0.1833 -1.9968 -2.0017 5.0141 0.1158 0.0690 0.5651
1 0 5 0.1468 1.0001 -0.0012 4.9980 -0.0849 0.3490 0.1250
-4 -1 -5 0.0721 -3.9979 -1.0004 -4.9869 0.1168 -0.6327 0.2085
-1 2 5 0.1655 -1.0004 1.9949 4.9924 -0.5138 0.1498 0.0627
5 0 4 0.0975 4.9981 0.0028 3.9896 0.1238 0.6816 -0.2175
4 -1 5 0.1150 3.9995 -0.9974 4.9967 0.2208 0.6402 0.0050
3 -4 -1 0.1868 3.0015 -3.9926 -0.9867 0.8383 0.2519 0.1600
4 -1 -5 0.0791 3.9982 -0.9933 -5.0036 0.4819 0.1339 -0.3962

loop_
_geom_angle_atom_site_label_1
_geom_angle_atom_site_label_2
_geom_angle_atom_site_label_3
_geom_angle
C2 N1 C6 109.17(9)
C2 N1 C13 109.08(9)
C13 N1 C6 111.16(9)
N1 C2 H2A 109.0
N1 C2 H2B 109.0
N1 C2 C3 112.76(9)
H2A C2 H2B 107.8
C3 C2 H2A 109.0
C3 C2 H2B 109.0
C2 C3 H3 110.9
C2 C3 C4 110.00(9)
C2 C3 C11 110.21(9)
C4 C3 H3 110.9
C11 C3 H3 110.9
C11 C3 C4 103.59(9)
C3 C4 C10 104.94(9)
C5 C4 C3 112.69(9)
C5 C4 C10 115.76(10)
N7 C4 C3 111.14(9)
N7 C4 C5 110.34(9)
N7 C4 C10 101.35(9)
C4 C5 H5A 109.1
C4 C5 H5B 109.1
H5A C5 H5B 107.9
C6 C5 C4 112.34(9)
C6 C5 H5A 109.1
C6 C5 H5B 109.1
N1 C6 C5 110.74(9)
N1 C6 H6A 109.5
N1 C6 H6B 109.5
C5 C6 H6A 109.5
C5 C6 H6B 109.5
H6A C6 H6B 108.1
C8 N7 C4 113.94(9)
C8 N7 C22 121.71(9)
C22 N7 C4 124.00(9)
N7 C8 C9 108.27(10)
O20 C8 N7 125.33(11)
O20 C8 C9 126.35(11)
C8 C9 H9 108.7
C8 C9 C10 103.29(9)
C10 C9 H9 108.7
O21 C9 C8 113.49(10)
O21 C9 H9 108.7
O21 C9 C10 113.69(10)
C4 C10 H10 110.9
C4 C10 C12 105.49(9)
C9 C10 C4 103.61(9)
C9 C10 H10 110.9
C9 C10 C12 114.72(10)
C12 C10 H10 110.9
C3 C11 H11A 110.8
C3 C11 H11B 110.8
C3 C11 C12 104.68(9)
H11A C11 H11B 108.9
C12 C11 H11A 110.8
C12 C11 H11B 110.8
C10 C12 H12A 110.4
C10 C12 H12B 110.4
C11 C12 C10 106.83(9)
C11 C12 H12A 110.4
C11 C12 H12B 110.4
H12A C12 H12B 108.6
N1 C13 H13A 108.5
N1 C13 H13B 108.5
N1 C13 C14 114.95(10)
H13A C13 H13B 107.5
C14 C13 H13A 108.5
C14 C13 H13B 108.5
C15 C14 C13 122.30(11)
C15 C14 C19 118.91(11)
C19 C14 C13 118.67(11)
C14 C15 H15 119.9
C14 C15 C16 120.25(12)
C16 C15 H15 119.9
C15 C16 H16 119.7
C15 C16 C17 120.61(12)
C17 C16 H16 119.7
C16 C17 H17 120.3
C18 C17 C16 119.43(12)
C18 C17 H17 120.3
C17 C18 H18 120.0
C17 C18 C19 119.95(12)
C19 C18 H18 120.0
C14 C19 H19 119.6
C18 C19 C14 120.81(12)
C18 C19 H19 119.6
C9 O21 H21 106.1(12)
N7 C22 H22A 108.7
N7 C22 H22B 108.7
N7 C22 C23 114.03(9)
H22A C22 H22B 107.6
C23 C22 H22A 108.7
C23 C22 H22B 108.7
C24 C23 C22 121.02(11)
C28 C23 C22 119.75(11)
C28 C23 C24 119.20(11)
C23 C24 H24 119.9
C23 C24 C25 120.28(12)
C25 C24 H24 119.9
C24 C25 H25 119.9
C26 C25 C24 120.28(13)
C26 C25 H25 119.9
C25 C26 H26 120.2
C25 C26 C27 119.60(12)
C27 C26 H26 120.2
C26 C27 H27 119.8
C26 C27 C28 120.34(13)
C28 C27 H27 119.8
C23 C28 C27 120.26(12)
C23 C28 H28 119.9
C27 C28 H28 119.9

loop_
_geom_bond_atom_site_label_1
_geom_bond_atom_site_label_2
_geom_bond_distance
N1 C2 1.4613(15)
N1 C6 1.4661(15)
N1 C13 1.4633(15)
C2 H2A 0.9900
C2 H2B 0.9900
C2 C3 1.5267(15)
C3 H3 1.0000
C3 C4 1.5381(15)
C3 C11 1.5314(16)
C4 C5 1.5321(15)
C4 N7 1.4886(14)
C4 C10 1.5490(15)
C5 H5A 0.9900
C5 H5B 0.9900
C5 C6 1.5251(16)
C6 H6A 0.9900
C6 H6B 0.9900
N7 C8 1.3398(15)
N7 C22 1.4560(15)
C8 C9 1.5160(17)
C8 O20 1.2377(14)
C9 H9 1.0000
C9 C10 1.5314(16)
C9 O21 1.4008(15)
C10 H10 1.0000
C10 C12 1.5515(17)
C11 H11A 0.9900
C11 H11B 0.9900
C11 C12 1.5431(18)
C12 H12A 0.9900
C12 H12B 0.9900
C13 H13A 0.9900
C13 H13B 0.9900
C13 C14 1.5107(16)
C14 C15 1.3854(17)
C14 C19 1.3961(17)
C15 H15 0.9500
C15 C16 1.3881(18)
C16 H16 0.9500
C16 C17 1.3891(19)
C17 H17 0.9500
C17 C18 1.385(2)
C18 H18 0.9500
C18 C19 1.3869(18)
C19 H19 0.9500
O21 H21 0.91(2)
C22 H22A 0.9900
C22 H22B 0.9900
C22 C23 1.5136(16)
C23 C24 1.3909(17)
C23 C28 1.3859(17)
C24 H24 0.9500
C24 C25 1.3911(18)
C25 H25 0.9500
C25 C26 1.382(2)
C26 H26 0.9500
C26 C27 1.382(2)
C27 H27 0.9500
C27 C28 1.3928(19)
C28 H28 0.9500

loop_
_geom_hbond_atom_site_label_D
_geom_hbond_atom_site_label_H
_geom_hbond_atom_site_label_A
_geom_hbond_distance_DH
_geom_hbond_distance_HA
_geom_hbond_distance_DA
_geom_hbond_angle_DHA
_geom_hbond_site_symmetry_A
O21 H21 O20 0.91(2) 1.81(2) 2.7010(13) 165.2(18) 3_566

loop_
_geom_torsion_atom_site_label_1
_geom_torsion_atom_site_label_2
_geom_torsion_atom_site_label_3
_geom_torsion_atom_site_label_4
_geom_torsion
N1 C2 C3 C4 55.09(13)
N1 C2 C3 C11 168.69(9)
N1 C13 C14 C15 22.43(17)
N1 C13 C14 C19 -161.48(11)
C2 N1 C6 C5 61.94(12)
C2 N1 C13 C14 -168.65(10)
C2 C3 C4 C5 -46.01(12)
C2 C3 C4 N7 -170.45(9)
C2 C3 C4 C10 80.79(11)
C2 C3 C11 C12 -81.16(11)
C3 C4 C5 C6 46.84(13)
C3 C4 N7 C8 -128.04(10)
C3 C4 N7 C22 58.70(13)
C3 C4 C10 C9 143.94(9)
C3 C4 C10 C12 23.05(11)
C3 C11 C12 C10 -22.26(12)
C4 C3 C11 C12 36.49(11)
C4 C5 C6 N1 -54.48(13)
C4 N7 C8 C9 -2.04(12)
C4 N7 C8 O20 -179.62(10)
C4 N7 C22 C23 -91.28(12)
C4 C10 C12 C11 -0.52(12)
C5 C4 N7 C8 106.20(11)
C5 C4 N7 C22 -67.05(13)
C5 C4 C10 C9 -91.17(11)
C5 C4 C10 C12 147.93(10)
C6 N1 C2 C3 -63.57(12)
C6 N1 C13 C14 70.91(13)
N7 C4 C5 C6 171.72(9)
N7 C4 C10 C9 28.20(11)
N7 C4 C10 C12 -92.70(10)
N7 C8 C9 C10 20.51(12)
N7 C8 C9 O21 144.07(10)
N7 C22 C23 C24 -54.81(14)
N7 C22 C23 C28 127.20(11)
C8 N7 C22 C23 95.96(12)
C8 C9 C10 C4 -29.91(11)
C8 C9 C10 C12 84.54(12)
C9 C10 C12 C11 -113.88(11)
C10 C4 C5 C6 -73.96(12)
C10 C4 N7 C8 -16.96(12)
C10 C4 N7 C22 169.78(10)
C11 C3 C4 C5 -163.80(9)
C11 C3 C4 N7 71.76(11)
C11 C3 C4 C10 -37.00(11)
C13 N1 C2 C3 174.78(9)
C13 N1 C6 C5 -177.68(9)
C13 C14 C15 C16 176.24(12)
C13 C14 C19 C18 -174.56(11)
C14 C15 C16 C17 -1.5(2)
C15 C14 C19 C18 1.66(18)
C15 C16 C17 C18 0.9(2)
C16 C17 C18 C19 0.90(19)
C17 C18 C19 C14 -2.20(19)
C19 C14 C15 C16 0.17(19)
O20 C8 C9 C10 -161.94(11)
O20 C8 C9 O21 -38.39(16)
O21 C9 C10 C4 -153.34(10)
O21 C9 C10 C12 -38.88(14)
C22 N7 C8 C9 171.39(9)
C22 N7 C8 O20 -6.19(17)
C22 C23 C24 C25 -179.57(11)
C22 C23 C28 C27 178.51(11)
C23 C24 C25 C26 1.12(19)
C24 C23 C28 C27 0.48(18)
C24 C25 C26 C27 0.4(2)
C25 C26 C27 C28 -1.5(2)
C26 C27 C28 C23 1.08(19)
C28 C23 C24 C25 -1.57(18)
